data_9010134
loop_
_publ_author_name
'Kampf, A. R.'
'Steele, I. M.'
'Jenkins, R. A.'

_publ_section_title
;
 Phosphohedyphane, Ca2Pb3(PO4)3Cl, the phosphate analogue of hedyphane:
 Description and crystal structure
;
_journal_name_full 'American Mineralogist'
_journal_page_first 1909
_journal_page_last 1917
_journal_paper_doi 10.2138/am.2006.2268
_journal_volume 91
_journal_year 2006
_chemical_compound_source 'Capitana mine, Copiapo, Atacama Province, Chile'
_chemical_formula_sum 'As0.279 Ca1.838 Cl O12 P2.721 Pb3.162'
_chemical_name_mineral Phosphohedyphane
_space_group_IT_number 176
_symmetry_space_group_name_Hall '-P 6c'
_symmetry_space_group_name_H-M 'P 63/m'
_cell_angle_alpha 90
_cell_angle_beta 90
_cell_angle_gamma 120
_cell_length_a 9.857
_cell_length_b 9.857
_cell_length_c 7.130
_cell_formula_units_Z 2
_cell_volume 599.943
_database_code_amcsd 0004255
_exptl_crystal_density_diffrn 5.876
_cod_original_formula_sum 'Ca1.838 Pb3.162 (P2.721 As.279) O12 Cl'
_cod_database_code 9010134

loop_
_space_group_symop_operation_xyz
x,y,z
-x+y,-x,1/2-z
x-y,x,1/2+z
y,-x+y,-z
-y,x-y,z
x,y,1/2-z
-x,-y,1/2+z
x-y,x,-z
-x+y,-x,z
-y,x-y,1/2-z
y,-x+y,1/2+z
-x,-y,-z

loop_
_atom_site_aniso_label
_atom_site_aniso_U_11
_atom_site_aniso_U_22
_atom_site_aniso_U_33
_atom_site_aniso_U_12
_atom_site_aniso_U_13
_atom_site_aniso_U_23
Ca1 0.01400 0.01400 0.01500 0.00700 0.00000 0.00000
Pb1 0.01400 0.01400 0.01500 0.00700 0.00000 0.00000
Pb2 0.01000 0.01300 0.02000 0.00500 0.00000 0.00000
P 0.00800 0.00700 0.01400 0.00400 0.00000 0.00000
As 0.00800 0.00700 0.01400 0.00400 0.00000 0.00000
O1 0.01500 0.01200 0.02500 0.01000 0.00000 0.00000
O2 0.00500 0.00700 0.03800 0.00200 0.00000 0.00000
O3 0.03700 0.02500 0.02500 0.02200 -0.02000 -0.01300
Cl 0.01500 0.01500 0.01900 0.00800 0.00000 0.00000

loop_
_atom_site_label
_atom_site_fract_x
_atom_site_fract_y
_atom_site_fract_z
_atom_site_occupancy
_atom_site_U_iso_or_equiv
Ca1 0.33333 0.66667 0.00680 0.91900 0.01400
Pb1 0.33333 0.66667 0.00680 0.08100 0.01400
Pb2 0.25740 0.00830 0.25000 1.00000 0.01500
P 0.41920 0.38680 0.25000 0.90700 0.01000
As 0.41920 0.38680 0.25000 0.09300 0.01000
O1 0.36770 0.50990 0.25000 1.00000 0.01600
O2 0.60290 0.46810 0.25000 1.00000 0.01700
O3 0.36400 0.28010 0.07610 1.00000 0.02600
Cl 0.00000 0.00000 0.00000 1.00000 0.01700

loop_
_cod_related_entry_id
_cod_related_entry_database
_cod_related_entry_code
1 AMCSD 0004255
